data_4112968
loop_
_publ_author_name
'Rosa Llusar'
'Santiago Uriel'
'Cristian Vicent'
'Juan M. Clemente-Juan'
'Eugenio Coronado'
'Carlos J. G\'omez-Garc\'ia'
'Benoit Bra\"ida'
'Enric Canadell'

_publ_contact_author 'Uriel Rubio Santiago'
_publ_contact_author_address 'CPS University of Zaragoza 50015 Zaragoza (Spain)'
_publ_contact_author_email suriel@unizar.es
_publ_contact_author_phone '+34 976 762397'
_publ_section_title
;
 Single-Component Magnetic Conductors Based on Mo3S7 Trinuclear Clusters
 with Outer Dithiolate Ligands
;
_journal_name_full 'Journal of the American Chemical Society'
_journal_page_first 12076
_journal_page_last 12083
_journal_paper_doi 10.1021/ja0474244
_journal_volume 126
_journal_year 2004
_chemical_formula_sum 'C9 Mo3 S22'
_chemical_formula_weight 1101.23
_chemical_name_systematic
; 
 ? 
;
_space_group_IT_number 147
_symmetry_cell_setting trigonal
_symmetry_space_group_name_Hall '-P 3'
_symmetry_space_group_name_H-M 'P -3'
_atom_sites_solution_hydrogens geom
_atom_sites_solution_primary direct
_atom_sites_solution_secondary difmap
_audit_creation_method SHELXL-97
_cell_angle_alpha 90.00
_cell_angle_beta 90.00
_cell_angle_gamma 120.00
_cell_formula_units_Z 2
_cell_length_a 19.439(3)
_cell_length_b 19.439(3)
_cell_length_c 6.5573(19)
_cell_measurement_temperature 233(2)
_cell_volume 2145.9(8)
_computing_cell_refinement 'Bruker SMART'
_computing_data_collection 'Bruker SMART'
_computing_data_reduction 'Bruker SHELXTL'
_computing_molecular_graphics 'Bruker SHELXTL'
_computing_publication_material 'Bruker SHELXTL'
_computing_structure_refinement 'SHELXL-97 (Sheldrick, 1997)'
_computing_structure_solution 'SHELXS-97 (Sheldrick, 1990)'
_diffrn_ambient_temperature 476(2)
_diffrn_measured_fraction_theta_full 1.000
_diffrn_measured_fraction_theta_max 1.000
_diffrn_measurement_device_type 'CCD area detector'
_diffrn_measurement_method 'phi and omega scans'
_diffrn_radiation_monochromator graphite
_diffrn_radiation_source 'fine-focus sealed tube'
_diffrn_radiation_type MoK\a
_diffrn_radiation_wavelength 0.71073
_diffrn_reflns_av_R_equivalents 0.0862
_diffrn_reflns_av_sigmaI/netI 0.0664
_diffrn_reflns_limit_h_max 18
_diffrn_reflns_limit_h_min -22
_diffrn_reflns_limit_k_max 22
_diffrn_reflns_limit_k_min -22
_diffrn_reflns_limit_l_max 7
_diffrn_reflns_limit_l_min -6
_diffrn_reflns_number 11950
_diffrn_reflns_theta_full 24.65
_diffrn_reflns_theta_max 24.65
_diffrn_reflns_theta_min 1.21
_exptl_absorpt_coefficient_mu 1.939
_exptl_absorpt_correction_type refdelf
_exptl_absorpt_process_details 'Ratio of min to max  trans.: 0.69201'
_exptl_crystal_colour violet
_exptl_crystal_density_diffrn 1.704
_exptl_crystal_description needle
_exptl_crystal_F_000 1064
_exptl_crystal_size_max 0.30
_exptl_crystal_size_mid 0.11
_exptl_crystal_size_min 0.08
_refine_diff_density_max 2.677
_refine_diff_density_min -1.313
_refine_diff_density_rms 0.480
_refine_ls_extinction_method none
_refine_ls_goodness_of_fit_ref 1.092
_refine_ls_hydrogen_treatment mixed
_refine_ls_matrix_type full
_refine_ls_number_parameters 103
_refine_ls_number_reflns 2441
_refine_ls_number_restraints 0
_refine_ls_restrained_S_all 1.092
_refine_ls_R_factor_all 0.1189
_refine_ls_R_factor_gt 0.0824
_refine_ls_shift/su_max 0.002
_refine_ls_shift/su_mean 0.000
_refine_ls_structure_factor_coef Fsqd
_refine_ls_weighting_details 'calc w=1/[\s^2^(Fo^2^)+(0.1593P)^2^+15.2891P] where P=(Fo^2^+2Fc^2^)/3'
_refine_ls_weighting_scheme calc
_refine_ls_wR_factor_gt 0.2412
_refine_ls_wR_factor_ref 0.2688
_reflns_number_gt 1703
_reflns_number_total 2441
_reflns_threshold_expression >2sigma(I)
_cod_data_source_file ja0474244si20040521_054248.cif
_cod_data_source_block '[Mo3S7(dmit)3]'
_cod_original_cell_volume 2145.8(8)
_cod_database_code 4112968

loop_
_symmetry_equiv_pos_as_xyz
'x, y, z'
'-y, x-y, z'
'-x+y, -x, z'
'-x, -y, -z'
'y, -x+y, -z'
'x-y, x, -z'

loop_
_atom_site_label
_atom_site_type_symbol
_atom_site_fract_x
_atom_site_fract_y
_atom_site_fract_z
_atom_site_U_iso_or_equiv
_atom_site_adp_type
_atom_site_occupancy
_atom_site_symmetry_multiplicity
_atom_site_calc_flag
_atom_site_refinement_flags
Mo1 Mo 0.64564(7) 0.40312(7) 0.16809(14) 0.0321(5) Uani 1 1 d .
S1 S 0.6667 0.3333 0.4368(7) 0.0337(13) Uani 1 3 d S
S2 S 0.7922(2) 0.4977(2) 0.1795(5) 0.0399(9) Uani 1 1 d .
S3 S 0.5622(2) 0.3096(2) -0.0877(5) 0.0381(9) Uani 1 1 d .
S5 S 0.6177(2) 0.4990(2) -0.0150(5) 0.0453(10) Uani 1 1 d .
S4 S 0.6272(2) 0.4646(2) 0.4750(4) 0.0371(9) Uani 1 1 d .
S6 S 0.6021(3) 0.6036(2) 0.5480(5) 0.0493(10) Uani 1 1 d .
S7 S 0.5974(3) 0.6334(2) 0.1187(5) 0.0488(10) Uani 1 1 d .
S8 S 0.5890(3) 0.7441(3) 0.4150(6) 0.0667(13) Uani 1 1 d .
C1 C 0.6128(8) 0.5400(8) 0.3818(19) 0.040(3) Uani 1 1 d .
C2 C 0.6086(8) 0.5528(8) 0.1787(19) 0.038(3) Uani 1 1 d .
C3 C 0.5963(9) 0.6641(10) 0.366(2) 0.051(4) Uani 1 1 d .

loop_
_atom_site_aniso_label
_atom_site_aniso_U_11
_atom_site_aniso_U_22
_atom_site_aniso_U_33
_atom_site_aniso_U_23
_atom_site_aniso_U_13
_atom_site_aniso_U_12
Mo1 0.0460(8) 0.0438(7) 0.0086(6) -0.0002(4) -0.0011(4) 0.0240(6)
S1 0.046(2) 0.046(2) 0.009(2) 0.000 0.000 0.0229(10)
S2 0.050(2) 0.047(2) 0.0199(16) -0.0005(14) -0.0007(14) 0.0215(17)
S3 0.050(2) 0.049(2) 0.0147(15) -0.0014(13) -0.0048(14) 0.0248(17)
S5 0.077(3) 0.061(2) 0.0120(15) -0.0013(15) -0.0054(15) 0.045(2)
S4 0.053(2) 0.049(2) 0.0121(15) -0.0032(13) -0.0017(13) 0.0282(17)
S6 0.076(3) 0.061(2) 0.0210(17) -0.0024(16) 0.0025(17) 0.043(2)
S7 0.074(3) 0.066(2) 0.0225(18) -0.0043(16) -0.0059(17) 0.047(2)
S8 0.111(4) 0.076(3) 0.033(2) -0.001(2) 0.003(2) 0.061(3)
C1 0.050(8) 0.056(9) 0.018(6) -0.001(6) 0.007(6) 0.029(7)
C2 0.049(8) 0.049(8) 0.021(6) -0.001(6) -0.001(6) 0.027(7)
C3 0.069(10) 0.072(10) 0.021(7) 0.006(7) 0.003(7) 0.042(9)

loop_
_atom_type_symbol
_atom_type_description
_atom_type_scat_dispersion_real
_atom_type_scat_dispersion_imag
_atom_type_scat_source
C C 0.0033 0.0016 'International Tables Vol C Tables 4.2.6.8 and 6.1.1.4'
S S 0.1246 0.1234 'International Tables Vol C Tables 4.2.6.8 and 6.1.1.4'
Mo Mo -1.6832 0.6857 'International Tables Vol C Tables 4.2.6.8 and 6.1.1.4'

loop_
_geom_angle_atom_site_label_1
_geom_angle_atom_site_label_2
_geom_angle_atom_site_label_3
_geom_angle
_geom_angle_site_symmetry_1
_geom_angle_site_symmetry_3
S1 Mo1 S3 109.17(11) . .
S1 Mo1 S3 108.82(11) . 3_665
S3 Mo1 S3 82.86(16) . 3_665
S1 Mo1 S4 77.26(11) . .
S3 Mo1 S4 136.94(13) . .
S3 Mo1 S4 136.93(13) 3_665 .
S1 Mo1 S5 161.01(12) . .
S3 Mo1 S5 84.99(12) . .
S3 Mo1 S5 84.92(12) 3_665 .
S4 Mo1 S5 83.74(11) . .
S1 Mo1 S2 86.54(8) . .
S3 Mo1 S2 131.67(12) . .
S3 Mo1 S2 48.99(11) 3_665 .
S4 Mo1 S2 90.44(12) . .
S5 Mo1 S2 93.37(13) . .
S1 Mo1 S2 86.19(8) . 2_655
S3 Mo1 S2 48.91(11) . 2_655
S3 Mo1 S2 131.47(12) 3_665 2_655
S4 Mo1 S2 90.81(12) . 2_655
S5 Mo1 S2 94.46(13) . 2_655
S2 Mo1 S2 172.17(11) . 2_655
S1 Mo1 Mo1 54.39(6) . 2_655
S3 Mo1 Mo1 55.13(9) . 2_655
S3 Mo1 Mo1 94.89(9) 3_665 2_655
S4 Mo1 Mo1 119.81(9) . 2_655
S5 Mo1 Mo1 139.64(10) . 2_655
S2 Mo1 Mo1 116.72(9) . 2_655
S2 Mo1 Mo1 56.23(9) 2_655 2_655
S1 Mo1 Mo1 54.39(6) . 3_665
S3 Mo1 Mo1 95.13(9) . 3_665
S3 Mo1 Mo1 54.77(9) 3_665 3_665
S4 Mo1 Mo1 119.78(9) . 3_665
S5 Mo1 Mo1 139.15(10) . 3_665
S2 Mo1 Mo1 56.75(9) . 3_665
S2 Mo1 Mo1 116.20(9) 2_655 3_665
Mo1 Mo1 Mo1 60.0 2_655 3_665
Mo1 S1 Mo1 71.22(13) 3_665 2_655
Mo1 S1 Mo1 71.22(13) 3_665 .
Mo1 S1 Mo1 71.22(13) 2_655 .
S3 S2 Mo1 63.35(13) 3_665 .
S3 S2 Mo1 62.73(13) 3_665 3_665
Mo1 S2 Mo1 67.02(10) . 3_665
S2 S3 Mo1 68.36(14) 2_655 .
S2 S3 Mo1 67.66(14) 2_655 2_655
Mo1 S3 Mo1 70.11(10) . 2_655
C2 S5 Mo1 103.1(5) . .
C1 S4 Mo1 104.3(4) . .
C3 S6 C1 97.1(7) . .
C3 S7 C2 97.3(7) . .
C2 C1 S4 123.1(10) . .
C2 C1 S6 116.4(11) . .
S4 C1 S6 120.5(7) . .
C1 C2 S5 125.5(11) . .
C1 C2 S7 115.6(10) . .
S5 C2 S7 118.9(7) . .
S8 C3 S6 124.9(8) . .
S8 C3 S7 121.6(8) . .
S6 C3 S7 113.5(9) . .

loop_
_geom_bond_atom_site_label_1
_geom_bond_atom_site_label_2
_geom_bond_distance
_geom_bond_site_symmetry_2
Mo1 S1 2.381(4) .
Mo1 S3 2.408(3) .
Mo1 S3 2.419(3) 3_665
Mo1 S4 2.457(3) .
Mo1 S5 2.495(4) .
Mo1 S2 2.503(4) .
Mo1 S2 2.518(4) 2_655
Mo1 Mo1 2.7723(19) 2_655
Mo1 Mo1 2.772(2) 3_665
S1 Mo1 2.381(4) 3_665
S1 Mo1 2.381(4) 2_655
S2 S3 2.042(5) 3_665
S2 Mo1 2.518(4) 3_665
S3 S2 2.042(5) 2_655
S3 Mo1 2.419(3) 2_655
S5 C2 1.709(13) .
S4 C1 1.735(14) .
S6 C3 1.717(14) .
S6 C1 1.737(13) .
S7 C3 1.732(14) .
S7 C2 1.733(14) .
S8 C3 1.661(16) .
C1 C2 1.364(17) .
